data_4130608
loop_
_publ_author_name
'Krishna, Gamidi Rama'
'Devarapalli, Ramesh'
'Lal, Garima'
'Reddy, C. Malla'

_publ_section_title
;
 Mechanically Flexible Organic Crystals Achieved by Introducing Weak
 Interactions in Structure: Supramolecular Shape Synthons.
;
_journal_issue 41
_journal_name_full 'Journal of the American Chemical Society'
_journal_page_first 13561
_journal_page_last 13567
_journal_paper_doi 10.1021/jacs.6b05118
_journal_volume 138
_journal_year 2016
_chemical_formula_moiety 'C15 H15 N O3'
_chemical_formula_sum 'C15 H15 N O3'
_chemical_formula_weight 257.28
_space_group_IT_number 2
_space_group_name_Hall '-P 1'
_space_group_name_H-M_alt 'P -1'
_symmetry_cell_setting triclinic
_symmetry_space_group_name_H-M 'P -1'
_atom_sites_solution_hydrogens geom
_atom_sites_solution_primary direct
_atom_sites_solution_secondary difmap
_audit_creation_method SHELXL-97
_cell_angle_alpha 77.914(6)
_cell_angle_beta 87.481(6)
_cell_angle_gamma 85.096(5)
_cell_formula_units_Z 4
_cell_length_a 4.8497(5)
_cell_length_b 12.3971(11)
_cell_length_c 22.147(2)
_cell_measurement_reflns_used 6420
_cell_measurement_temperature 296(2)
_cell_measurement_theta_max 28.50
_cell_measurement_theta_min 2.25
_cell_volume 1296.8(2)
_computing_cell_refinement 'Bruker SAINT'
_computing_data_collection 'Bruker APEX2'
_computing_data_reduction 'Bruker SAINT'
_computing_molecular_graphics 'Bruker SHELXTL'
_computing_publication_material 'Bruker SHELXTL'
_computing_structure_refinement 'SHELXL-97 (Sheldrick, 1997)'
_computing_structure_solution 'SHELXS-97 (Sheldrick, 1990)'
_diffrn_ambient_temperature 296(2)
_diffrn_measured_fraction_theta_full 0.984
_diffrn_measured_fraction_theta_max 0.984
_diffrn_measurement_device_type 'Bruker Kappa APEX-II CCD DUO'
_diffrn_measurement_method '\ f and \ w scans'
_diffrn_radiation_monochromator graphite
_diffrn_radiation_source 'fine-focus sealed tube'
_diffrn_radiation_type MoK\a
_diffrn_radiation_wavelength 0.71073
_diffrn_reflns_av_R_equivalents 0.0648
_diffrn_reflns_av_sigmaI/netI 0.0380
_diffrn_reflns_limit_h_max 5
_diffrn_reflns_limit_h_min -5
_diffrn_reflns_limit_k_max 15
_diffrn_reflns_limit_k_min -15
_diffrn_reflns_limit_l_max 26
_diffrn_reflns_limit_l_min -26
_diffrn_reflns_number 21104
_diffrn_reflns_theta_full 25.62
_diffrn_reflns_theta_max 25.62
_diffrn_reflns_theta_min 0.94
_exptl_absorpt_coefficient_mu 0.092
_exptl_absorpt_correction_T_max 0.991
_exptl_absorpt_correction_T_min 0.986
_exptl_absorpt_correction_type multi-scan
_exptl_absorpt_process_details 'SADABS; BRUKER, 2008'
_exptl_crystal_colour yellow
_exptl_crystal_density_diffrn 1.318
_exptl_crystal_density_method 'not measured'
_exptl_crystal_description Needle
_exptl_crystal_F_000 544
_exptl_crystal_size_max 0.52
_exptl_crystal_size_mid 0.13
_exptl_crystal_size_min 0.1
_refine_diff_density_max 0.336
_refine_diff_density_min -0.210
_refine_diff_density_rms 0.045
_refine_ls_extinction_coef 0.014(2)
_refine_ls_extinction_expression Fc^*^=kFc[1+0.001xFc^2^\l^3^/sin(2\q)]^-1/4^
_refine_ls_extinction_method SHELXL
_refine_ls_goodness_of_fit_ref 1.078
_refine_ls_hydrogen_treatment mixed
_refine_ls_matrix_type full
_refine_ls_number_parameters 296
_refine_ls_number_reflns 4604
_refine_ls_number_restraints 1
_refine_ls_restrained_S_all 1.078
_refine_ls_R_factor_all 0.0870
_refine_ls_R_factor_gt 0.0676
_refine_ls_shift/su_max 0.000
_refine_ls_shift/su_mean 0.000
_refine_ls_structure_factor_coef Fsqd
_refine_ls_weighting_details 'calc w=1/[\s^2^(Fo^2^)+(0.0594P)^2^+2.1023P] where P=(Fo^2^+2Fc^2^)/3'
_refine_ls_weighting_scheme calc
_refine_ls_wR_factor_gt 0.1580
_refine_ls_wR_factor_ref 0.1724
_reflns_number_gt 3995
_reflns_number_total 4604
_reflns_threshold_expression >2sigma(I)
_cod_data_source_file ja6b05118_si_016.cif
_cod_data_source_block 4a
_cod_depositor_comments
;
The following automatic conversions were performed:

data item '_symmetry_cell_setting' value 'Triclinic' was changed to
'triclinic' in accordance with the
/home/saulius/struct/COD-crude-data/automatic-downloads/DataCite-retrospective/ACS/depositions/lib/dictionaries/cif_core.dic
dictionary named 'cif_core.dic' version 2.4.2 last updated on
2011-04-26.

Automatic conversion script
Id: cif_fix_values 6909 2019-04-08 15:41:33Z antanas 
;
_cod_original_sg_symbol_H-M P-1
_cod_database_code 4130608

loop_
_symmetry_equiv_pos_as_xyz
'x, y, z'
'-x, -y, -z'

loop_
_atom_site_label
_atom_site_type_symbol
_atom_site_fract_x
_atom_site_fract_y
_atom_site_fract_z
_atom_site_U_iso_or_equiv
_atom_site_adp_type
_atom_site_occupancy
_atom_site_symmetry_multiplicity
_atom_site_calc_flag
_atom_site_refinement_flags
O3 O 1.1931(7) 0.1038(3) 0.66777(14) 0.0701(11) Uani 1 1 d .
O2 O -0.0629(7) 0.2673(3) 0.27916(16) 0.0742(11) Uani 1 1 d .
O1 O 0.2741(8) 0.2041(3) 0.37105(17) 0.0683(11) Uani 1 1 d .
O5 O 0.4003(8) 0.5593(3) 0.08640(18) 0.0798(12) Uani 1 1 d .
O6 O 1.5535(7) 1.2248(3) 0.10630(16) 0.0701(10) Uani 1 1 d .
O4 O 0.7228(8) 0.7199(3) 0.08043(16) 0.0669(11) Uani 1 1 d .
N1 N 0.4706(8) 0.2386(3) 0.47260(17) 0.0504(10) Uani 1 1 d .
N2 N 0.9125(8) 0.8670(3) 0.13160(18) 0.0495(10) Uani 1 1 d .
C15 C 1.3327(12) -0.0031(5) 0.6775(3) 0.0836(18) Uani 1 1 d .
H15A H 1.1996 -0.0577 0.6857 0.125 Uiso 1 1 calc R
H15B H 1.4512 -0.0128 0.7121 0.125 Uiso 1 1 calc R
H15C H 1.4419 -0.0112 0.6413 0.125 Uiso 1 1 calc R
C12 C 1.0174(10) 0.1327(4) 0.6193(2) 0.0548(6) Uani 1 1 d .
C11 C 0.9522(10) 0.0638(4) 0.5822(2) 0.0548(6) Uani 1 1 d .
H11 H 1.0289 -0.0090 0.5892 0.066 Uiso 1 1 calc R
C10 C 0.7726(10) 0.1021(4) 0.5345(2) 0.0548(6) Uani 1 1 d .
H10 H 0.7306 0.0541 0.5097 0.066 Uiso 1 1 calc R
C9 C 0.6544(10) 0.2082(4) 0.5224(2) 0.0548(6) Uani 1 1 d .
C1 C 0.3099(10) 0.3258(4) 0.4656(2) 0.0513(13) Uani 1 1 d .
H1A H 0.3127 0.3703 0.4945 0.062 Uiso 1 1 calc R
C2 C 0.1226(9) 0.3597(4) 0.4154(2) 0.0450(12) Uani 1 1 d .
C3 C 0.1113(9) 0.2978(4) 0.3699(2) 0.0473(12) Uani 1 1 d .
C4 C -0.0741(10) 0.3328(4) 0.3217(2) 0.0496(13) Uani 1 1 d .
C8 C -0.2644(12) 0.2934(5) 0.2323(2) 0.0799(18) Uani 1 1 d .
H8A H -0.4465 0.2895 0.2511 0.120 Uiso 1 1 calc R
H8B H -0.2375 0.2415 0.2055 0.120 Uiso 1 1 calc R
H8C H -0.2451 0.3669 0.2088 0.120 Uiso 1 1 calc R
C7 C -0.0533(10) 0.4554(4) 0.4113(2) 0.0550(13) Uani 1 1 d .
H7 H -0.0465 0.4979 0.4410 0.066 Uiso 1 1 calc R
C6 C -0.2353(10) 0.4881(4) 0.3647(2) 0.0588(14) Uani 1 1 d .
H6 H -0.3528 0.5519 0.3630 0.071 Uiso 1 1 calc R
C5 C -0.2443(10) 0.4258(4) 0.3199(2) 0.0541(13) Uani 1 1 d .
H5 H -0.3688 0.4481 0.2880 0.065 Uiso 1 1 calc R
C14 C 0.7235(10) 0.2775(4) 0.5602(2) 0.0548(6) Uani 1 1 d .
H14 H 0.6460 0.3501 0.5535 0.066 Uiso 1 1 calc R
C13 C 0.9054(10) 0.2402(4) 0.6075(2) 0.0548(6) Uani 1 1 d .
H13 H 0.9528 0.2884 0.6316 0.066 Uiso 1 1 calc R
C23 C 0.1997(12) 0.4837(5) 0.0838(3) 0.091(2) Uani 1 1 d .
H23A H 0.2257 0.4207 0.1172 0.137 Uiso 1 1 calc R
H23B H 0.2198 0.4600 0.0452 0.137 Uiso 1 1 calc R
H23C H 0.0177 0.5193 0.0874 0.137 Uiso 1 1 calc R
C19 C 0.3984(10) 0.6055(4) 0.1372(3) 0.0585(14) Uani 1 1 d .
C18 C 0.5739(10) 0.6906(4) 0.1336(2) 0.0511(13) Uani 1 1 d .
C17 C 0.5888(9) 0.7426(4) 0.1827(2) 0.0477(12) Uani 1 1 d .
C16 C 0.7646(10) 0.8320(4) 0.1794(2) 0.0516(13) Uani 1 1 d .
H16 H 0.7699 0.8650 0.2133 0.062 Uiso 1 1 calc R
C24 C 1.0773(8) 0.9562(4) 0.12873(17) 0.0548(6) Uani 1 1 d D
C25 C 1.1186(10) 1.0095(4) 0.1758(2) 0.0548(6) Uani 1 1 d .
H25 H 1.0373 0.9850 0.2145 0.066 Uiso 1 1 calc R
C26 C 1.2772(9) 1.0979(4) 0.1666(2) 0.0548(6) Uani 1 1 d .
H26 H 1.2989 1.1334 0.1990 0.066 Uiso 1 1 calc R
C27 C 1.4051(10) 1.1352(4) 0.1103(2) 0.0548(6) Uani 1 1 d .
C30 C 1.6968(12) 1.2645(5) 0.0496(3) 0.0842(18) Uani 1 1 d .
H30A H 1.8266 1.2070 0.0402 0.126 Uiso 1 1 calc R
H30B H 1.7942 1.3270 0.0533 0.126 Uiso 1 1 calc R
H30C H 1.5664 1.2864 0.0171 0.126 Uiso 1 1 calc R
C20 C 0.2411(10) 0.5743(4) 0.1902(3) 0.0645(15) Uani 1 1 d .
H20 H 0.1240 0.5177 0.1930 0.077 Uiso 1 1 calc R
C21 C 0.2551(11) 0.6260(4) 0.2392(3) 0.0664(15) Uani 1 1 d .
H21 H 0.1474 0.6043 0.2748 0.080 Uiso 1 1 calc R
C22 C 0.4261(10) 0.7089(4) 0.2358(2) 0.0605(14) Uani 1 1 d .
H22 H 0.4345 0.7433 0.2691 0.073 Uiso 1 1 calc R
C28 C 1.3713(10) 1.0831(4) 0.0631(2) 0.0548(6) Uani 1 1 d .
H28 H 1.4572 1.1072 0.0248 0.066 Uiso 1 1 calc R
C29 C 1.2098(9) 0.9947(4) 0.07207(17) 0.0548(6) Uani 1 1 d D
H29 H 1.1884 0.9597 0.0395 0.066 Uiso 1 1 calc R
H4 H 0.813(11) 0.776(5) 0.090(2) 0.084(19) Uiso 1 1 d .
H1 H 0.391(12) 0.200(5) 0.406(3) 0.10(2) Uiso 1 1 d .

loop_
_atom_site_aniso_label
_atom_site_aniso_U_11
_atom_site_aniso_U_22
_atom_site_aniso_U_33
_atom_site_aniso_U_23
_atom_site_aniso_U_13
_atom_site_aniso_U_12
O3 0.086(3) 0.074(3) 0.050(2) -0.0124(18) -0.0184(19) 0.005(2)
O2 0.085(3) 0.077(3) 0.073(2) -0.040(2) -0.026(2) 0.004(2)
O1 0.079(3) 0.059(2) 0.075(3) -0.033(2) -0.028(2) 0.013(2)
O5 0.087(3) 0.076(3) 0.084(3) -0.023(2) -0.009(2) -0.034(2)
O6 0.087(3) 0.061(2) 0.065(2) -0.0098(19) -0.015(2) -0.027(2)
O4 0.078(3) 0.070(3) 0.058(2) -0.018(2) -0.002(2) -0.026(2)
N1 0.054(3) 0.051(3) 0.046(2) -0.010(2) -0.007(2) -0.004(2)
N2 0.047(2) 0.050(2) 0.052(3) -0.012(2) -0.009(2) -0.004(2)
C15 0.099(5) 0.082(4) 0.063(4) -0.005(3) -0.018(3) 0.020(4)
C12 0.0667(15) 0.0512(12) 0.0484(13) -0.0142(10) -0.0053(10) -0.0042(11)
C11 0.0667(15) 0.0512(12) 0.0484(13) -0.0142(10) -0.0053(10) -0.0042(11)
C10 0.0667(15) 0.0512(12) 0.0484(13) -0.0142(10) -0.0053(10) -0.0042(11)
C9 0.0667(15) 0.0512(12) 0.0484(13) -0.0142(10) -0.0053(10) -0.0042(11)
C1 0.057(3) 0.053(3) 0.045(3) -0.016(3) -0.001(3) -0.004(3)
C2 0.048(3) 0.042(3) 0.045(3) -0.008(2) 0.000(2) -0.005(3)
C3 0.047(3) 0.041(3) 0.055(3) -0.012(3) -0.004(3) -0.003(3)
C4 0.054(3) 0.048(3) 0.051(3) -0.016(3) -0.006(3) -0.008(3)
C8 0.092(4) 0.092(4) 0.065(4) -0.029(3) -0.030(3) -0.012(3)
C7 0.065(3) 0.053(3) 0.050(3) -0.019(3) 0.000(3) -0.006(3)
C6 0.063(3) 0.051(3) 0.061(3) -0.011(3) -0.003(3) 0.005(3)
C5 0.056(3) 0.054(3) 0.051(3) -0.005(3) -0.010(2) -0.007(3)
C14 0.0667(15) 0.0512(12) 0.0484(13) -0.0142(10) -0.0053(10) -0.0042(11)
C13 0.0667(15) 0.0512(12) 0.0484(13) -0.0142(10) -0.0053(10) -0.0042(11)
C23 0.092(4) 0.069(4) 0.123(5) -0.030(4) -0.016(4) -0.029(4)
C19 0.057(3) 0.053(3) 0.063(4) -0.003(3) -0.015(3) -0.007(3)
C18 0.046(3) 0.048(3) 0.054(3) 0.001(3) -0.006(3) -0.005(3)
C17 0.046(3) 0.046(3) 0.049(3) -0.004(3) -0.009(2) 0.001(2)
C16 0.051(3) 0.051(3) 0.053(3) -0.012(3) -0.009(3) 0.001(3)
C24 0.0615(14) 0.0590(14) 0.0473(12) -0.0149(10) -0.0060(10) -0.0121(10)
C25 0.0615(14) 0.0590(14) 0.0473(12) -0.0149(10) -0.0060(10) -0.0121(10)
C26 0.0615(14) 0.0590(14) 0.0473(12) -0.0149(10) -0.0060(10) -0.0121(10)
C27 0.0615(14) 0.0590(14) 0.0473(12) -0.0149(10) -0.0060(10) -0.0121(10)
C30 0.093(4) 0.081(4) 0.080(4) -0.004(3) -0.005(4) -0.039(4)
C20 0.056(3) 0.052(3) 0.079(4) 0.005(3) -0.013(3) -0.010(3)
C21 0.060(4) 0.065(4) 0.066(4) 0.005(3) 0.002(3) -0.009(3)
C22 0.056(3) 0.064(4) 0.058(4) -0.006(3) -0.004(3) -0.004(3)
C28 0.0615(14) 0.0590(14) 0.0473(12) -0.0149(10) -0.0060(10) -0.0121(10)
C29 0.0615(14) 0.0590(14) 0.0473(12) -0.0149(10) -0.0060(10) -0.0121(10)

loop_
_atom_type_symbol
_atom_type_description
_atom_type_scat_dispersion_real
_atom_type_scat_dispersion_imag
_atom_type_scat_source
C C 0.0033 0.0016 'International Tables Vol C Tables 4.2.6.8 and 6.1.1.4'
H H 0.0000 0.0000 'International Tables Vol C Tables 4.2.6.8 and 6.1.1.4'
N N 0.0061 0.0033 'International Tables Vol C Tables 4.2.6.8 and 6.1.1.4'
O O 0.0106 0.0060 'International Tables Vol C Tables 4.2.6.8 and 6.1.1.4'

loop_
_geom_angle_atom_site_label_1
_geom_angle_atom_site_label_2
_geom_angle_atom_site_label_3
_geom_angle
C12 O3 C15 117.4(4)
C4 O2 C8 117.0(4)
C3 O1 H1 104(3)
C19 O5 C23 118.2(4)
C27 O6 C30 118.2(4)
C18 O4 H4 99(3)
C1 N1 C9 121.9(4)
C16 N2 C24 121.2(4)
O3 C15 H15A 109.5
O3 C15 H15B 109.5
H15A C15 H15B 109.5
O3 C15 H15C 109.5
H15A C15 H15C 109.5
H15B C15 H15C 109.5
C11 C12 O3 125.0(4)
C11 C12 C13 118.9(5)
O3 C12 C13 116.0(4)
C12 C11 C10 120.0(5)
C12 C11 H11 120.0
C10 C11 H11 120.0
C9 C10 C11 122.2(5)
C9 C10 H10 118.9
C11 C10 H10 118.9
C10 C9 C14 117.2(5)
C10 C9 N1 117.6(4)
C14 C9 N1 125.2(4)
N1 C1 C2 123.5(4)
N1 C1 H1A 118.3
C2 C1 H1A 118.3
C7 C2 C3 118.3(4)
C7 C2 C1 120.5(4)
C3 C2 C1 121.2(4)
O1 C3 C2 121.6(4)
O1 C3 C4 118.6(4)
C2 C3 C4 119.8(4)
C5 C4 O2 125.3(5)
C5 C4 C3 120.0(4)
O2 C4 C3 114.7(4)
O2 C8 H8A 109.5
O2 C8 H8B 109.5
H8A C8 H8B 109.5
O2 C8 H8C 109.5
H8A C8 H8C 109.5
H8B C8 H8C 109.5
C6 C7 C2 121.5(5)
C6 C7 H7 119.3
C2 C7 H7 119.3
C7 C6 C5 119.6(5)
C7 C6 H6 120.2
C5 C6 H6 120.2
C4 C5 C6 120.8(5)
C4 C5 H5 119.6
C6 C5 H5 119.6
C13 C14 C9 120.9(5)
C13 C14 H14 119.6
C9 C14 H14 119.6
C12 C13 C14 120.7(4)
C12 C13 H13 119.6
C14 C13 H13 119.6
O5 C23 H23A 109.5
O5 C23 H23B 109.5
H23A C23 H23B 109.5
O5 C23 H23C 109.5
H23A C23 H23C 109.5
H23B C23 H23C 109.5
O5 C19 C20 125.2(5)
O5 C19 C18 115.7(5)
C20 C19 C18 119.2(5)
O4 C18 C17 122.3(4)
O4 C18 C19 117.5(5)
C17 C18 C19 120.3(5)
C18 C17 C22 119.0(4)
C18 C17 C16 121.1(4)
C22 C17 C16 119.8(5)
N2 C16 C17 122.1(4)
N2 C16 H16 119.0
C17 C16 H16 119.0
C25 C24 C29 117.0(4)
C25 C24 N2 126.7(4)
C29 C24 N2 116.3(4)
C26 C25 C24 121.1(4)
C26 C25 H25 119.5
C24 C25 H25 119.5
C25 C26 C27 121.2(4)
C25 C26 H26 119.4
C27 C26 H26 119.4
O6 C27 C28 124.9(4)
O6 C27 C26 116.0(4)
C28 C27 C26 119.1(4)
O6 C30 H30A 109.5
O6 C30 H30B 109.5
H30A C30 H30B 109.5
O6 C30 H30C 109.5
H30A C30 H30C 109.5
H30B C30 H30C 109.5
C19 C20 C21 120.7(5)
C19 C20 H20 119.7
C21 C20 H20 119.7
C22 C21 C20 120.3(5)
C22 C21 H21 119.9
C20 C21 H21 119.9
C21 C22 C17 120.6(5)
C21 C22 H22 119.7
C17 C22 H22 119.7
C27 C28 C29 119.9(4)
C27 C28 H28 120.1
C29 C28 H28 120.1
C28 C29 C24 121.8(4)
C28 C29 H29 119.1
C24 C29 H29 119.1

loop_
_geom_bond_atom_site_label_1
_geom_bond_atom_site_label_2
_geom_bond_distance
O3 C12 1.368(6)
O3 C15 1.415(6)
O2 C4 1.364(5)
O2 C8 1.425(6)
O1 C3 1.344(5)
O1 H1 0.96(6)
O5 C19 1.366(6)
O5 C23 1.418(6)
O6 C27 1.360(5)
O6 C30 1.423(6)
O4 C18 1.353(6)
O4 H4 0.92(6)
N1 C1 1.263(5)
N1 C9 1.418(6)
N2 C16 1.272(6)
N2 C24 1.408(5)
C15 H15A 0.9600
C15 H15B 0.9600
C15 H15C 0.9600
C12 C11 1.366(6)
C12 C13 1.372(6)
C11 C10 1.379(6)
C11 H11 0.9300
C10 C9 1.367(6)
C10 H10 0.9300
C9 C14 1.386(6)
C1 C2 1.438(6)
C1 H1A 0.9300
C2 C7 1.389(6)
C2 C3 1.394(6)
C3 C4 1.399(6)
C4 C5 1.354(6)
C8 H8A 0.9600
C8 H8B 0.9600
C8 H8C 0.9600
C7 C6 1.360(6)
C7 H7 0.9300
C6 C5 1.384(6)
C6 H6 0.9300
C5 H5 0.9300
C14 C13 1.378(6)
C14 H14 0.9300
C13 H13 0.9300
C23 H23A 0.9600
C23 H23B 0.9600
C23 H23C 0.9600
C19 C20 1.375(7)
C19 C18 1.399(7)
C18 C17 1.384(6)
C17 C22 1.395(6)
C17 C16 1.443(6)
C16 H16 0.9300
C24 C25 1.376(6)
C24 C29 1.39499(18)
C25 C26 1.368(6)
C25 H25 0.9300
C26 C27 1.375(6)
C26 H26 0.9300
C27 C28 1.363(6)
C30 H30A 0.9600
C30 H30B 0.9600
C30 H30C 0.9600
C20 C21 1.377(7)
C20 H20 0.9300
C21 C22 1.362(7)
C21 H21 0.9300
C22 H22 0.9300
C28 C29 1.377(6)
C28 H28 0.9300
C29 H29 0.9300
